data_7224200
loop_
_publ_author_name
'Podyachev, Sergey Nicolaevich'
'Gimazetdinova, Gulnaz'
'Gubaidullin, Aidar Timergalievich'
'Syakaev, Victor Vasil'evich'
'Sudakova, Svetlana'
'Gabidullin, Bulat'
'Ivanov, Vladimir Timofeevich'
'Gogolashvili, Edward Lavrentievich'
'Konovalov, Alexander Ivanovich'

_publ_section_title
;
 Synthesis, structure and coordinating properties of novel bifunctional
 carboxylic derivatives of 1,3-alternate tetrathiacalix[4]arene
;
_journal_name_full 'RSC Adv.'
_journal_paper_doi 10.1039/C6RA01730D
_journal_year 2016
_chemical_formula_moiety 'C32 H28 N4 O10 S4,  H4 N2, 4(H2 O)'
_chemical_formula_sum 'C32 H40 N6 O14 S4'
_chemical_formula_weight 860.94
_chemical_melting_point 560
_chemical_name_systematic
25,27-Di[(hydrazinocarbonyl)methoxy]-26,28-di[(hydroxycarbonyl)methoxy]-2,8,14,20-tetrathiacalix[4]arene
_space_group_crystal_system monoclinic
_space_group_IT_number 14
_space_group_name_Hall '-P 2ybc'
_space_group_name_H-M_alt 'P 1 21/c 1'
_symmetry_space_group_name_Hall '-P 2ybc'
_symmetry_space_group_name_H-M 'P 1 21/c 1'
_atom_sites_solution_hydrogens mixed
_audit_creation_method SHELXL-2014/7
_audit_update_record
;
2015-11-17 deposited with the CCDC.
2016-02-09 downloaded from the CCDC.
;
_cell_angle_alpha 90
_cell_angle_beta 90.2490(10)
_cell_angle_gamma 90
_cell_formula_units_Z 4
_cell_length_a 10.3996(8)
_cell_length_b 16.7027(13)
_cell_length_c 21.9306(18)
_cell_measurement_reflns_used 9178
_cell_measurement_temperature 296(2)
_cell_measurement_theta_max 28.04
_cell_measurement_theta_min 2.31
_cell_volume 3809.3(5)
_computing_cell_refinement 'Bruker SAINT'
_computing_data_collection 'Bruker APEX2'
_computing_data_reduction 'Bruker SAINT'
_computing_molecular_graphics 'Bruker SHELXTL'
_computing_publication_material 'Bruker SHELXTL'
_computing_structure_refinement 'SHELXL-2014/7 (Sheldrick, 2014)'
_computing_structure_solution 'SHELXS-97 (Sheldrick, 2008)'
_diffrn_ambient_temperature 296(2)
_diffrn_measured_fraction_theta_full 0.966
_diffrn_measured_fraction_theta_max 0.917
_diffrn_measurement_device_type 'Bruker APEX-II CCD'
_diffrn_measurement_method 'omega scans'
_diffrn_radiation_source 'fine-focus sealed tube'
_diffrn_radiation_type MoK\a
_diffrn_radiation_wavelength 0.71073
_diffrn_reflns_av_R_equivalents 0.0261
_diffrn_reflns_av_unetI/netI 0.0189
_diffrn_reflns_laue_measured_fraction_full 0.966
_diffrn_reflns_laue_measured_fraction_max 0.917
_diffrn_reflns_limit_h_max 13
_diffrn_reflns_limit_h_min -13
_diffrn_reflns_limit_k_max 22
_diffrn_reflns_limit_k_min -21
_diffrn_reflns_limit_l_max 28
_diffrn_reflns_limit_l_min -29
_diffrn_reflns_number 41221
_diffrn_reflns_point_group_measured_fraction_full 0.966
_diffrn_reflns_point_group_measured_fraction_max 0.917
_diffrn_reflns_theta_full 25.242
_diffrn_reflns_theta_max 28.702
_diffrn_reflns_theta_min 2.222
_exptl_absorpt_coefficient_mu 0.325
_exptl_absorpt_correction_T_max 0.843
_exptl_absorpt_correction_T_min 0.752
_exptl_absorpt_correction_type multi-scan
_exptl_absorpt_process_details
;
 G.M. Sheldrick (1998a). SADABS v.2.01, Bruker.
 Siemens Area Detector Absorption Correction Program.
 Bruker AXS. Madison. Wisconsin. USA
;
_exptl_crystal_colour colourless
_exptl_crystal_density_diffrn 1.501
_exptl_crystal_description block
_exptl_crystal_F_000 1800
_exptl_crystal_recrystallization_method 'Re-crystallisation from solvent: MeOH/CH2Cl2'
_exptl_crystal_size_max 0.439
_exptl_crystal_size_mid 0.387
_exptl_crystal_size_min 0.246
_refine_diff_density_max 0.944
_refine_diff_density_min -0.620
_refine_diff_density_rms 0.061
_refine_ls_extinction_method none
_refine_ls_goodness_of_fit_ref 1.110
_refine_ls_hydrogen_treatment mixed
_refine_ls_matrix_type full
_refine_ls_number_parameters 522
_refine_ls_number_reflns 9032
_refine_ls_number_restraints 38
_refine_ls_restrained_S_all 1.204
_refine_ls_R_factor_all 0.0669
_refine_ls_R_factor_gt 0.0589
_refine_ls_shift/su_max 0.001
_refine_ls_shift/su_mean 0.000
_refine_ls_structure_factor_coef Fsqd
_refine_ls_weighting_details 'w=1/[\s^2^(Fo^2^)+(0.0574P)^2^+4.0746P] where P=(Fo^2^+2Fc^2^)/3'
_refine_ls_weighting_scheme calc
_refine_ls_wR_factor_gt 0.1455
_refine_ls_wR_factor_ref 0.1503
_reflns_Friedel_coverage 0.000
_reflns_number_gt 7845
_reflns_number_total 9032
_reflns_threshold_expression 'I > 2\s(I)'
_cod_data_source_file c6ra01730d2.cif
_cod_data_source_block sample_4b
_cod_database_code 7224200
_shelx_shelxl_version_number 2014/7
_shelx_space_group_comment
;
The symmetry employed for this shelxl refinement is uniquely defined
by the following loop, which should always be used as a source of
symmetry information in preference to the above space-group names.
They are only intended as comments.
;
_shelx_estimated_absorpt_t_min 0.871
_shelx_estimated_absorpt_t_max 0.924

loop_
_space_group_symop_operation_xyz
'x, y, z'
'-x, y+1/2, -z+1/2'
'-x, -y, -z'
'x, -y-1/2, z-1/2'

loop_
_atom_site_label
_atom_site_type_symbol
_atom_site_fract_x
_atom_site_fract_y
_atom_site_fract_z
_atom_site_U_iso_or_equiv
_atom_site_adp_type
_atom_site_occupancy
_atom_site_site_symmetry_order
_atom_site_calc_flag
_atom_site_refinement_flags_posn
_atom_site_refinement_flags_adp
_atom_site_refinement_flags_occupancy
_atom_site_disorder_assembly
_atom_site_disorder_group
C2 C 1.0301(2) 0.87300(15) 0.32445(11) 0.0325(5) Uani 1 1 d . . . . .
C3 C 1.0638(2) 0.94278(16) 0.29374(12) 0.0380(5) Uani 1 1 d . . . . .
H3 H 1.1048 0.9394 0.2562 0.046 Uiso 1 1 calc R U . . .
C4 C 1.0368(3) 1.01738(16) 0.31865(13) 0.0409(6) Uani 1 1 d . . . . .
H4 H 1.0637 1.0637 0.2989 0.049 Uiso 1 1 calc R U . . .
C5 C 0.9698(3) 1.02269(16) 0.37291(13) 0.0394(5) Uani 1 1 d . . . . .
H5 H 0.9488 1.0726 0.3888 0.047 Uiso 1 1 calc R U . . .
C6 C 0.9341(2) 0.95323(15) 0.40365(11) 0.0335(5) Uani 1 1 d . . . . .
C7 C 0.9685(2) 0.87836(15) 0.38134(11) 0.0323(5) Uani 1 1 d . . . . .
C9 C 0.7110(2) 0.91971(15) 0.47789(11) 0.0340(5) Uani 1 1 d . . . . .
C10 C 0.6718(3) 0.89670(18) 0.53633(12) 0.0442(6) Uani 1 1 d . . . . .
H10 H 0.7296 0.8990 0.5688 0.053 Uiso 1 1 calc R U . . .
C11 C 0.5475(3) 0.87067(19) 0.54587(13) 0.0505(7) Uani 1 1 d . . . . .
H11 H 0.5223 0.8549 0.5847 0.061 Uiso 1 1 calc R U . . .
C12 C 0.4606(3) 0.86784(18) 0.49853(14) 0.0470(6) Uani 1 1 d . . . . .
H12 H 0.3767 0.8511 0.5058 0.056 Uiso 1 1 calc R U . . .
C13 C 0.4966(2) 0.88970(15) 0.43983(12) 0.0357(5) Uani 1 1 d . . . . .
C14 C 0.6237(2) 0.91479(14) 0.42917(11) 0.0315(5) Uani 1 1 d . . . . .
C16 C 0.4334(2) 0.86260(16) 0.31493(12) 0.0374(5) Uani 1 1 d . . . . .
C17 C 0.4153(3) 0.9115(2) 0.26438(15) 0.0509(7) Uani 1 1 d . . . . .
H17 H 0.3797 0.9621 0.2694 0.061 Uiso 1 1 calc R U . . .
C18 C 0.4496(3) 0.8858(2) 0.20667(15) 0.0582(8) Uani 1 1 d . . . . .
H18 H 0.4351 0.9184 0.1730 0.070 Uiso 1 1 calc R U . . .
C19 C 0.5054(3) 0.8113(2) 0.19934(14) 0.0537(8) Uani 1 1 d . . . . .
H19 H 0.5285 0.7941 0.1606 0.064 Uiso 1 1 calc R U . . .
C20 C 0.5275(2) 0.76185(17) 0.24933(12) 0.0404(6) Uani 1 1 d . . . . .
C21 C 0.4868(2) 0.78609(16) 0.30771(12) 0.0364(5) Uani 1 1 d . . . . .
C23 C 0.7422(2) 0.66367(15) 0.27670(11) 0.0357(5) Uani 1 1 d . . . . .
C24 C 0.7692(3) 0.59528(16) 0.31094(13) 0.0440(6) Uani 1 1 d . . . . .
H24 H 0.7062 0.5563 0.3156 0.053 Uiso 1 1 calc R U . . .
C25 C 0.8879(3) 0.58459(16) 0.33799(13) 0.0464(6) Uani 1 1 d . . . . .
H25 H 0.9059 0.5377 0.3592 0.056 Uiso 1 1 calc R U . . .
C26 C 0.9800(3) 0.64386(16) 0.33338(12) 0.0420(6) Uani 1 1 d . . . . .
H26 H 1.0591 0.6374 0.3527 0.050 Uiso 1 1 calc R U . . .
C27 C 0.9553(2) 0.71328(14) 0.29998(11) 0.0337(5) Uani 1 1 d . . . . .
C28 C 0.8372(2) 0.72250(14) 0.27026(10) 0.0313(5) Uani 1 1 d . . . . .
C29 C 1.0563(3) 0.78967(19) 0.45225(15) 0.0498(7) Uani 1 1 d . . . . .
H291 H 1.0605 0.8255 0.4870 0.060 Uiso 1 1 calc R U . . .
H292 H 1.1335 0.7977 0.4283 0.060 Uiso 1 1 calc R U . . .
C30 C 1.0533(3) 0.70407(19) 0.47487(13) 0.0475(7) Uani 1 1 d . . . . .
C32 C 0.6451(3) 1.01505(15) 0.35455(12) 0.0370(5) Uani 1 1 d . . . . .
H321 H 0.6838 1.0489 0.3855 0.044 Uiso 1 1 calc R U . . .
H322 H 0.5538 1.0270 0.3529 0.044 Uiso 1 1 calc R U . . .
C33 C 0.7051(2) 1.03297(15) 0.29338(11) 0.0348(5) Uani 1 1 d . . . . .
C35 C 0.3971(3) 0.67935(19) 0.36176(15) 0.0500(7) Uani 1 1 d . . . . .
H35A H 0.3649 0.6665 0.3213 0.060 Uiso 1 1 calc R U . . .
H35B H 0.3274 0.7031 0.3847 0.060 Uiso 1 1 calc R U . . .
C36 C 0.4404(3) 0.6043(2) 0.39273(13) 0.0512(7) Uani 1 1 d . . . . .
C38 C 0.8121(3) 0.7796(2) 0.17190(13) 0.0535(7) Uani 1 1 d . . . . .
H381 H 0.7572 0.8198 0.1532 0.064 Uiso 1 1 calc R U . . .
H382 H 0.7765 0.7274 0.1625 0.064 Uiso 1 1 calc R U . . .
C39 C 0.9459(3) 0.78590(18) 0.14543(13) 0.0467(6) Uani 1 1 d . . . . .
N33 N 0.7455(2) 0.97071(13) 0.25998(10) 0.0371(4) Uani 1 1 d D . . . .
N34 N 0.8084(2) 0.98398(15) 0.20360(10) 0.0443(5) Uani 1 1 d D . . . .
N39 N 0.9904(3) 0.86033(15) 0.14644(12) 0.0533(6) Uani 1 1 d D . . . .
N40 N 1.1178(3) 0.87982(17) 0.12908(17) 0.0719(10) Uani 1 1 d D . . . .
O7 O 0.94513(16) 0.81018(11) 0.41533(8) 0.0368(4) Uani 1 1 d . . . . .
O14 O 0.66286(16) 0.93279(10) 0.37081(7) 0.0336(4) Uani 1 1 d . . . . .
O20 O 0.50144(17) 0.73638(11) 0.35678(9) 0.0404(4) Uani 1 1 d . . . . .
O28 O 0.81362(18) 0.79097(11) 0.23701(8) 0.0388(4) Uani 1 1 d . . . . .
O30 O 0.9507(2) 0.66656(15) 0.47660(11) 0.0630(6) Uani 1 1 d D . . . .
H30 H 0.8935 0.6960 0.4892 0.095 Uiso 1 1 calc DR U . . .
O31 O 1.1583(3) 0.67635(18) 0.49123(14) 0.0768(8) Uani 1 1 d . . . . .
O33 O 0.7132(2) 1.10239(12) 0.27611(9) 0.0491(5) Uani 1 1 d . . . . .
O36 O 0.5489(3) 0.60198(16) 0.41748(13) 0.0737(8) Uani 1 1 d D . . . .
H36 H 0.5688 0.6470 0.4291 0.111 Uiso 1 1 calc DR U . . .
O37 O 0.3644(3) 0.54727(17) 0.39236(13) 0.0828(9) Uani 1 1 d . . . . .
O39 O 1.0039(3) 0.72844(14) 0.12634(14) 0.0696(7) Uani 1 1 d . . . . .
S1 S 1.08438(6) 0.78201(4) 0.29188(3) 0.04086(16) Uani 1 1 d . . . . .
S8 S 0.86336(6) 0.96644(5) 0.47644(3) 0.04415(17) Uani 1 1 d . . . . .
S15 S 0.37069(6) 0.89601(5) 0.38532(3) 0.04464(17) Uani 1 1 d . . . . .
S22 S 0.59151(7) 0.66428(5) 0.23782(4) 0.04942(19) Uani 1 1 d . . . . .
H33 H 0.740(3) 0.9190(12) 0.2719(16) 0.059 Uiso 1 1 d D U . . .
H39 H 0.947(3) 0.9031(16) 0.1635(16) 0.059 Uiso 1 1 d D U . . .
H341 H 0.7492 1.0018 0.1765 0.051(9) Uiso 1 1 d D . . . .
H342 H 0.8714 1.0230 0.2114 0.066(11) Uiso 1 1 d D . . . .
H401 H 1.1252 0.8733 0.0879 0.15(3) Uiso 1 1 d D . . . .
H402 H 1.1729 0.8440 0.1481 0.14(3) Uiso 1 1 d D . . . .
H702 H 0.6949 0.7548 0.4661 0.216 Uiso 1 1 d . U . . .
O80A O 0.6565(7) 0.4782(4) 0.4657(4) 0.158(3) Uani 0.572(4) 1 d D . P A 1
O80B O 0.7648(11) 0.4979(4) 0.4813(5) 0.158(3) Uani 0.428(4) 1 d D . P A 2
H801 H 0.5807 0.4395 0.4807 0.237 Uiso 0.572(4) 1 d D U P A 1
H802 H 0.6805 0.4604 0.4250 0.237 Uiso 0.572(4) 1 d D U P A 1
H804 H 0.7905 0.4446 0.4945 0.237 Uiso 0.428(4) 1 d D U P A 2
H803 H 0.7192 0.4784 0.4438 0.237 Uiso 0.428(4) 1 d D U P A 2
O90A O 1.0864(8) 0.9929(5) 0.0014(3) 0.133(2) Uani 0.572(4) 1 d D . P A 1
O90B O 1.1184(10) 1.0098(6) -0.0551(5) 0.133(2) Uani 0.428(4) 1 d D . P A 2
H901 H 1.0660 0.9388 -0.0042 0.199 Uiso 0.572(4) 1 d D U P A 1
H902 H 1.1611 1.0136 -0.0178 0.199 Uiso 0.572(4) 1 d D U P A 1
H903 H 1.1792 1.0482 -0.0317 0.199 Uiso 0.428(4) 1 d D U P A 2
H904 H 1.0258 1.0201 -0.0515 0.199 Uiso 0.428(4) 1 d D U P A 2
O60 O 0.3903(3) 0.68300(17) 0.55036(13) 0.0738(7) Uani 1 1 d D . . . .
H601 H 0.3327 0.6967 0.5182 0.111 Uiso 1 1 d D U . . .
H602 H 0.3612 0.7233 0.5761 0.111 Uiso 1 1 d D U . . .
O65 O 0.2720(3) 0.79350(16) 0.62393(14) 0.0729(7) Uani 1 1 d D . . . .
H651 H 0.1845 0.7832 0.6241 0.109 Uiso 1 1 d D U . . .
H652 H 0.2718 0.8123 0.6636 0.109 Uiso 1 1 d D U . . .
N70 N 0.7083(3) 0.71290(18) 0.46466(18) 0.0723(9) Uani 1 1 d D . . . .
N71 N 0.6810(4) 0.6877(2) 0.52546(18) 0.0855(10) Uani 1 1 d D . . . .
H701 H 0.6735 0.6912 0.4293 0.128 Uiso 1 1 d D U . . .
H711 H 0.7075 0.6384 0.5310 0.128 Uiso 1 1 d D U . . .
H712 H 0.5944 0.6901 0.5302 0.128 Uiso 1 1 d D U . . .

loop_
_atom_site_aniso_label
_atom_site_aniso_U_11
_atom_site_aniso_U_22
_atom_site_aniso_U_33
_atom_site_aniso_U_23
_atom_site_aniso_U_13
_atom_site_aniso_U_12
C2 0.0258(10) 0.0362(12) 0.0354(11) -0.0006(9) -0.0022(8) -0.0013(9)
C3 0.0339(12) 0.0432(14) 0.0370(12) 0.0026(10) 0.0024(10) -0.0076(10)
C4 0.0426(13) 0.0357(13) 0.0444(14) 0.0085(11) -0.0011(11) -0.0088(10)
C5 0.0395(13) 0.0321(12) 0.0466(14) -0.0026(10) -0.0057(11) -0.0051(10)
C6 0.0285(11) 0.0406(13) 0.0314(11) -0.0035(9) -0.0025(9) -0.0055(9)
C7 0.0257(10) 0.0366(12) 0.0345(11) 0.0039(9) -0.0031(8) -0.0063(9)
C9 0.0372(12) 0.0339(12) 0.0310(11) -0.0048(9) 0.0029(9) -0.0022(10)
C10 0.0541(16) 0.0472(15) 0.0313(12) -0.0024(11) 0.0025(11) 0.0025(12)
C11 0.0632(18) 0.0558(18) 0.0325(13) 0.0014(12) 0.0175(12) -0.0024(14)
C12 0.0421(14) 0.0483(16) 0.0506(16) -0.0009(12) 0.0190(12) -0.0051(12)
C13 0.0336(11) 0.0350(12) 0.0387(12) -0.0050(10) 0.0048(9) -0.0008(9)
C14 0.0327(11) 0.0308(11) 0.0310(11) -0.0033(9) 0.0055(9) -0.0013(9)
C16 0.0285(11) 0.0422(14) 0.0417(13) -0.0037(10) -0.0045(9) -0.0021(10)
C17 0.0396(14) 0.0552(18) 0.0577(17) 0.0034(14) -0.0102(12) 0.0082(12)
C18 0.0492(17) 0.076(2) 0.0494(17) 0.0089(15) -0.0122(13) 0.0095(15)
C19 0.0436(15) 0.079(2) 0.0389(14) -0.0026(14) -0.0081(12) 0.0035(15)
C20 0.0314(12) 0.0476(15) 0.0421(13) -0.0100(11) -0.0064(10) -0.0019(10)
C21 0.0289(11) 0.0411(13) 0.0391(12) -0.0024(10) -0.0073(9) -0.0040(9)
C23 0.0373(12) 0.0339(12) 0.0358(12) -0.0085(10) 0.0037(9) -0.0006(10)
C24 0.0586(16) 0.0293(12) 0.0440(14) -0.0056(10) 0.0116(12) -0.0098(11)
C25 0.0715(19) 0.0293(13) 0.0385(13) 0.0039(10) 0.0046(13) 0.0060(12)
C26 0.0515(15) 0.0349(13) 0.0396(13) -0.0031(10) -0.0043(11) 0.0113(11)
C27 0.0350(11) 0.0300(11) 0.0359(12) -0.0035(9) 0.0040(9) 0.0022(9)
C28 0.0357(11) 0.0275(11) 0.0307(11) -0.0022(8) 0.0039(9) 0.0024(9)
C29 0.0394(14) 0.0535(17) 0.0566(17) 0.0118(13) -0.0147(12) -0.0064(12)
C30 0.0546(17) 0.0513(17) 0.0367(13) 0.0060(12) -0.0029(12) 0.0059(13)
C32 0.0388(12) 0.0366(13) 0.0357(12) 0.0004(10) 0.0027(10) 0.0028(10)
C33 0.0334(11) 0.0366(13) 0.0342(12) 0.0026(10) -0.0032(9) 0.0005(9)
C35 0.0384(14) 0.0534(17) 0.0581(17) -0.0036(14) 0.0034(12) -0.0103(12)
C36 0.0641(19) 0.0534(17) 0.0362(13) -0.0040(12) 0.0023(13) -0.0195(14)
C38 0.0510(16) 0.070(2) 0.0391(14) 0.0120(14) -0.0053(12) -0.0061(15)
C39 0.0569(17) 0.0419(15) 0.0413(14) 0.0075(11) 0.0046(12) 0.0010(13)
N33 0.0426(11) 0.0351(11) 0.0336(10) 0.0039(8) 0.0055(8) 0.0016(9)
N34 0.0519(13) 0.0465(13) 0.0345(11) 0.0054(9) 0.0082(10) 0.0070(11)
N39 0.0713(17) 0.0359(13) 0.0530(14) -0.0004(10) 0.0247(13) 0.0031(11)
N40 0.082(2) 0.0409(15) 0.093(2) -0.0099(15) 0.0444(19) -0.0124(15)
O7 0.0329(8) 0.0378(9) 0.0397(9) 0.0084(7) -0.0038(7) -0.0062(7)
O14 0.0352(8) 0.0352(9) 0.0304(8) -0.0003(7) 0.0041(6) -0.0019(7)
O20 0.0386(9) 0.0372(10) 0.0454(10) 0.0006(8) -0.0066(8) -0.0045(7)
O28 0.0438(10) 0.0334(9) 0.0392(9) 0.0057(7) 0.0002(7) 0.0012(7)
O30 0.0649(14) 0.0561(14) 0.0680(15) 0.0209(11) -0.0080(12) -0.0071(11)
O31 0.0640(15) 0.0795(18) 0.0868(19) 0.0196(15) -0.0176(14) 0.0195(13)
O33 0.0662(13) 0.0350(10) 0.0460(11) 0.0065(8) 0.0047(9) 0.0054(9)
O36 0.0814(18) 0.0588(15) 0.0808(18) 0.0206(13) -0.0221(14) -0.0185(13)
O37 0.109(2) 0.0729(18) 0.0662(16) 0.0082(13) -0.0124(15) -0.0524(17)
O39 0.0714(16) 0.0377(12) 0.100(2) -0.0078(12) 0.0154(14) 0.0000(11)
S1 0.0296(3) 0.0405(3) 0.0525(4) -0.0051(3) 0.0051(3) 0.0007(2)
S8 0.0391(3) 0.0589(4) 0.0345(3) -0.0130(3) -0.0011(2) -0.0114(3)
S15 0.0282(3) 0.0528(4) 0.0529(4) -0.0104(3) 0.0016(3) 0.0014(3)
S22 0.0394(3) 0.0490(4) 0.0598(4) -0.0235(3) -0.0034(3) -0.0056(3)
O80A 0.120(5) 0.052(3) 0.300(10) 0.020(4) -0.093(6) 0.012(3)
O80B 0.120(5) 0.052(3) 0.300(10) 0.020(4) -0.093(6) 0.012(3)
O90A 0.174(6) 0.136(5) 0.088(4) 0.009(4) 0.003(4) 0.036(5)
O90B 0.174(6) 0.136(5) 0.088(4) 0.009(4) 0.003(4) 0.036(5)
O60 0.0695(16) 0.0727(17) 0.0792(18) -0.0060(14) 0.0046(13) -0.0007(13)
O65 0.0675(16) 0.0643(16) 0.0870(19) -0.0201(14) 0.0109(14) -0.0066(12)
N70 0.0686(19) 0.0478(16) 0.100(3) 0.0008(16) -0.0145(18) -0.0044(14)
N71 0.083(2) 0.088(3) 0.085(3) -0.013(2) 0.0020(19) 0.004(2)

loop_
_atom_type_symbol
_atom_type_description
_atom_type_scat_dispersion_real
_atom_type_scat_dispersion_imag
_atom_type_scat_source
C C 0.0033 0.0016 'International Tables Vol C Tables 4.2.6.8 and 6.1.1.4'
H H 0.0000 0.0000 'International Tables Vol C Tables 4.2.6.8 and 6.1.1.4'
N N 0.0061 0.0033 'International Tables Vol C Tables 4.2.6.8 and 6.1.1.4'
O O 0.0106 0.0060 'International Tables Vol C Tables 4.2.6.8 and 6.1.1.4'
S S 0.1246 0.1234 'International Tables Vol C Tables 4.2.6.8 and 6.1.1.4'

loop_
_geom_angle_atom_site_label_1
_geom_angle_atom_site_label_2
_geom_angle_atom_site_label_3
_geom_angle
_geom_angle_site_symmetry_1
C3 C2 C7 119.5(2) .
C3 C2 S1 116.20(19) .
C7 C2 S1 123.96(19) .
C4 C3 C2 120.6(2) .
C4 C3 H3 119.7 .
C2 C3 H3 119.7 .
C5 C4 C3 119.9(2) .
C5 C4 H4 120.0 .
C3 C4 H4 120.0 .
C4 C5 C6 119.9(2) .
C4 C5 H5 120.0 .
C6 C5 H5 120.0 .
C7 C6 C5 120.6(2) .
C7 C6 S8 122.48(19) .
C5 C6 S8 116.4(2) .
O7 C7 C6 120.3(2) .
O7 C7 C2 120.5(2) .
C6 C7 C2 119.2(2) .
C10 C9 C14 119.4(2) .
C10 C9 S8 113.7(2) .
C14 C9 S8 126.17(19) .
C11 C10 C9 120.1(3) .
C11 C10 H10 119.9 .
C9 C10 H10 119.9 .
C12 C11 C10 120.6(2) .
C12 C11 H11 119.7 .
C10 C11 H11 119.7 .
C11 C12 C13 120.7(3) .
C11 C12 H12 119.6 .
C13 C12 H12 119.6 .
C12 C13 C14 119.3(2) .
C12 C13 S15 116.0(2) .
C14 C13 S15 124.20(19) .
O14 C14 C9 120.2(2) .
O14 C14 C13 120.0(2) .
C9 C14 C13 119.8(2) .
C17 C16 C21 119.8(3) .
C17 C16 S15 117.5(2) .
C21 C16 S15 122.3(2) .
C18 C17 C16 120.9(3) .
C18 C17 H17 119.6 .
C16 C17 H17 119.6 .
C19 C18 C17 119.7(3) .
C19 C18 H18 120.2 .
C17 C18 H18 120.2 .
C18 C19 C20 120.7(3) .
C18 C19 H19 119.6 .
C20 C19 H19 119.6 .
C19 C20 C21 119.7(3) .
C19 C20 S22 119.5(2) .
C21 C20 S22 120.4(2) .
O20 C21 C16 120.5(2) .
O20 C21 C20 120.5(2) .
C16 C21 C20 119.0(2) .
C24 C23 C28 119.2(2) .
C24 C23 S22 115.9(2) .
C28 C23 S22 124.5(2) .
C25 C24 C23 121.1(2) .
C25 C24 H24 119.5 .
C23 C24 H24 119.5 .
C24 C25 C26 119.7(2) .
C24 C25 H25 120.2 .
C26 C25 H25 120.2 .
C25 C26 C27 120.5(3) .
C25 C26 H26 119.7 .
C27 C26 H26 119.7 .
C26 C27 C28 119.8(2) .
C26 C27 S1 116.9(2) .
C28 C27 S1 123.08(19) .
O28 C28 C27 119.5(2) .
O28 C28 C23 120.8(2) .
C27 C28 C23 119.7(2) .
O7 C29 C30 112.8(2) .
O7 C29 H291 109.0 .
C30 C29 H291 109.0 .
O7 C29 H292 109.0 .
C30 C29 H292 109.0 .
H291 C29 H292 107.8 .
O30 C30 O31 124.1(3) .
O30 C30 C29 120.5(3) .
O31 C30 C29 115.3(3) .
O14 C32 C33 110.9(2) .
O14 C32 H321 109.4 .
C33 C32 H321 109.4 .
O14 C32 H322 109.4 .
C33 C32 H322 109.4 .
H321 C32 H322 108.0 .
O33 C33 N33 123.0(2) .
O33 C33 C32 119.4(2) .
N33 C33 C32 117.6(2) .
O20 C35 C36 111.3(2) .
O20 C35 H35A 109.4 .
C36 C35 H35A 109.4 .
O20 C35 H35B 109.4 .
C36 C35 H35B 109.4 .
H35A C35 H35B 108.0 .
O37 C36 O36 123.7(3) .
O37 C36 C35 116.9(3) .
O36 C36 C35 119.4(3) .
O28 C38 C39 111.4(2) .
O28 C38 H381 109.3 .
C39 C38 H381 109.3 .
O28 C38 H382 109.3 .
C39 C38 H382 109.3 .
H381 C38 H382 108.0 .
O39 C39 N39 125.1(3) .
O39 C39 C38 122.6(3) .
N39 C39 C38 112.3(3) .
C33 N33 N34 120.1(2) .
C33 N33 H33 124(2) .
N34 N33 H33 116(2) .
N33 N34 H341 108.0(2) .
N33 N34 H342 105.8(2) .
H341 N34 H342 111.4(2) .
C39 N39 N40 122.5(3) .
C39 N39 H39 124(2) .
N40 N39 H39 113(2) .
N39 N40 H401 108.7(3) .
N39 N40 H402 107.8(3) .
H401 N40 H402 108.3(3) .
C7 O7 C29 110.72(19) .
C14 O14 C32 113.74(18) .
C21 O20 C35 112.2(2) .
C28 O28 C38 114.6(2) .
C30 O30 H30 109.5 .
C36 O36 H36 109.5 .
C2 S1 C27 105.76(11) .
C9 S8 C6 109.66(11) .
C16 S15 C13 107.22(11) .
C20 S22 C23 105.45(12) .
H801 O80A H802 106.8(6) .
H804 O80B H803 94.3(6) .
O90A O90A H901 84.1(7) 3_775
O90A O90A H902 138.4(8) 3_775
H901 O90A H902 118.6(8) .
H903 O90B H904 116.7(10) .
H601 O60 H602 94.1(3) .
H651 O65 H652 93.0(2) .
N71 N70 H702 102.0(4) .
N71 N70 H701 125.9(3) .
H702 N70 H701 110.2(4) .
N70 N71 H711 110.0(4) .
N70 N71 H712 107.2(4) .
H711 N71 H712 109.7(4) .

loop_
_geom_bond_atom_site_label_1
_geom_bond_atom_site_label_2
_geom_bond_distance
_geom_bond_site_symmetry_2
C2 C3 1.392(4) .
C2 C7 1.408(3) .
C2 S1 1.773(3) .
C3 C4 1.390(4) .
C3 H3 0.9300 .
C4 C5 1.384(4) .
C4 H4 0.9300 .
C5 C6 1.393(4) .
C5 H5 0.9300 .
C6 C7 1.390(4) .
C6 S8 1.774(2) .
C7 O7 1.383(3) .
C9 C10 1.400(3) .
C9 C14 1.401(3) .
C9 S8 1.767(3) .
C10 C11 1.381(4) .
C10 H10 0.9300 .
C11 C12 1.374(5) .
C11 H11 0.9300 .
C12 C13 1.391(4) .
C12 H12 0.9300 .
C13 C14 1.408(3) .
C13 S15 1.772(3) .
C14 O14 1.378(3) .
C16 C17 1.389(4) .
C16 C21 1.403(4) .
C16 S15 1.769(3) .
C17 C18 1.385(5) .
C17 H17 0.9300 .
C18 C19 1.382(5) .
C18 H18 0.9300 .
C19 C20 1.391(4) .
C19 H19 0.9300 .
C20 C21 1.410(4) .
C20 S22 1.779(3) .
C21 O20 1.367(3) .
C23 C24 1.395(4) .
C23 C28 1.401(3) .
C23 S22 1.781(3) .
C24 C25 1.379(4) .
C24 H24 0.9300 .
C25 C26 1.381(4) .
C25 H25 0.9300 .
C26 C27 1.395(4) .
C26 H26 0.9300 .
C27 C28 1.397(3) .
C27 S1 1.776(3) .
C28 O28 1.378(3) .
C29 O7 1.450(3) .
C29 C30 1.514(4) .
C29 H291 0.9700 .
C29 H292 0.9700 .
C30 O30 1.238(4) .
C30 O31 1.239(4) .
C32 O14 1.431(3) .
C32 C33 1.512(3) .
C32 H321 0.9700 .
C32 H322 0.9700 .
C33 O33 1.223(3) .
C33 N33 1.340(3) .
C35 O20 1.448(3) .
C35 C36 1.495(5) .
C35 H35A 0.9700 .
C35 H35B 0.9700 .
C36 O37 1.237(4) .
C36 O36 1.251(4) .
C38 O28 1.440(3) .
C38 C39 1.514(4) .
C38 H381 0.9700 .
C38 H382 0.9700 .
C39 O39 1.209(4) .
C39 N39 1.327(4) .
N33 N34 1.419(3) .
N33 H33 0.904(18) .
N34 H341 0.905(2) .
N34 H342 0.938(3) .
N39 N40 1.418(4) .
N39 H39 0.924(18) .
N40 H401 0.913(4) .
N40 H402 0.926(4) .
O30 H30 0.8200 .
O36 H36 0.8200 .
O80A H801 1.072(8) .
O80A H802 0.975(10) .
O80B H804 0.973(6) .
O80B H803 1.002(8) .
O90A O90A 1.814(17) 3_775
O90A H901 0.935(8) .
O90A H902 0.950(9) .
O90B H903 1.036(11) .
O90B H904 0.981(11) .
O60 H601 0.951(3) .
O60 H602 0.930(3) .
O65 H651 0.926(3) .
O65 H652 0.924(3) .
N70 N71 1.428(5) .
N70 H702 0.715(3) .
N70 H701 0.928(4) .
N71 H711 0.877(4) .
N71 H712 0.908(4) .

loop_
_geom_torsion_atom_site_label_1
_geom_torsion_atom_site_label_2
_geom_torsion_atom_site_label_3
_geom_torsion_atom_site_label_4
_geom_torsion
C7 C2 C3 C4 -0.2(4)
S1 C2 C3 C4 -173.7(2)
C2 C3 C4 C5 -3.4(4)
C3 C4 C5 C6 2.5(4)
C4 C5 C6 C7 2.0(4)
C4 C5 C6 S8 173.7(2)
C5 C6 C7 O7 172.9(2)
S8 C6 C7 O7 1.7(3)
C5 C6 C7 C2 -5.6(3)
S8 C6 C7 C2 -176.83(17)
C3 C2 C7 O7 -173.8(2)
S1 C2 C7 O7 -0.9(3)
C3 C2 C7 C6 4.7(3)
S1 C2 C7 C6 177.62(17)
C14 C9 C10 C11 -1.1(4)
S8 C9 C10 C11 170.2(2)
C9 C10 C11 C12 -0.7(5)
C10 C11 C12 C13 1.2(5)
C11 C12 C13 C14 0.1(4)
C11 C12 C13 S15 -172.0(2)
C10 C9 C14 O14 -176.3(2)
S8 C9 C14 O14 13.7(3)
C10 C9 C14 C13 2.4(4)
S8 C9 C14 C13 -167.71(19)
C12 C13 C14 O14 176.7(2)
S15 C13 C14 O14 -11.9(3)
C12 C13 C14 C9 -1.9(4)
S15 C13 C14 C9 169.49(19)
C21 C16 C17 C18 -0.1(4)
S15 C16 C17 C18 -173.2(2)
C16 C17 C18 C19 -1.6(5)
C17 C18 C19 C20 0.0(5)
C18 C19 C20 C21 3.2(4)
C18 C19 C20 S22 176.6(2)
C17 C16 C21 O20 -177.9(2)
S15 C16 C21 O20 -5.2(3)
C17 C16 C21 C20 3.3(4)
S15 C16 C21 C20 176.06(18)
C19 C20 C21 O20 176.5(2)
S22 C20 C21 O20 3.0(3)
C19 C20 C21 C16 -4.8(4)
S22 C20 C21 C16 -178.20(18)
C28 C23 C24 C25 -0.5(4)
S22 C23 C24 C25 173.5(2)
C23 C24 C25 C26 2.7(4)
C24 C25 C26 C27 -2.0(4)
C25 C26 C27 C28 -0.9(4)
C25 C26 C27 S1 -175.1(2)
C26 C27 C28 O28 -179.6(2)
S1 C27 C28 O28 -5.7(3)
C26 C27 C28 C23 3.1(3)
S1 C27 C28 C23 176.97(18)
C24 C23 C28 O28 -179.7(2)
S22 C23 C28 O28 6.9(3)
C24 C23 C28 C27 -2.4(3)
S22 C23 C28 C27 -175.83(18)
O7 C29 C30 O30 -20.1(4)
O7 C29 C30 O31 160.4(3)
O14 C32 C33 O33 -170.7(2)
O14 C32 C33 N33 10.3(3)
O20 C35 C36 O37 -170.7(3)
O20 C35 C36 O36 9.6(4)
O28 C38 C39 O39 108.4(4)
O28 C38 C39 N39 -71.0(3)
O33 C33 N33 N34 4.2(4)
C32 C33 N33 N34 -176.9(2)
O39 C39 N39 N40 -5.1(5)
C38 C39 N39 N40 174.3(3)
C6 C7 O7 C29 -93.1(3)
C2 C7 O7 C29 85.4(3)
C30 C29 O7 C7 -162.2(2)
C9 C14 O14 C32 -91.0(3)
C13 C14 O14 C32 90.4(3)
C33 C32 O14 C14 172.8(2)
C16 C21 O20 C35 97.3(3)
C20 C21 O20 C35 -83.9(3)
C36 C35 O20 C21 152.1(2)
C27 C28 O28 C38 108.3(3)
C23 C28 O28 C38 -74.4(3)
C39 C38 O28 C28 -86.4(3)
C3 C2 S1 C27 -140.05(19)
C7 C2 S1 C27 46.8(2)
C26 C27 S1 C2 -120.6(2)
C28 C27 S1 C2 65.4(2)
C10 C9 S8 C6 154.4(2)
C14 C9 S8 C6 -35.1(3)
C7 C6 S8 C9 -64.7(2)
C5 C6 S8 C9 123.7(2)
C17 C16 S15 C13 -129.1(2)
C21 C16 S15 C13 58.0(2)
C12 C13 S15 C16 -144.3(2)
C14 C13 S15 C16 44.1(2)
C19 C20 S22 C23 117.8(2)
C21 C20 S22 C23 -68.8(2)
C24 C23 S22 C20 136.8(2)
C28 C23 S22 C20 -49.6(2)
